data_4326398
loop_
_publ_author_name
'David D. Schnaars'
'Guang Wu'
'Trevor W. Hayton'

_publ_contact_author_email hayton@chem.ucsb.edu
_publ_contact_author_name 'Trevor W Hayton'
_publ_section_title
;
 Silylation of the Uranyl Ion Using B(C6F5)3-Activated Et3SiH
;
_journal_name_full 'Inorganic Chemistry'
_journal_page_first 9642
_journal_page_last 9649
_journal_paper_doi 10.1021/ic201385h
_journal_volume 50
_journal_year 2011
_chemical_formula_sum 'C88 H95 B F15 N2 O4 Si2 U'
_chemical_formula_weight 1834.68
_chemical_name_systematic
; 
 ? 
;
_space_group_IT_number 2
_symmetry_cell_setting triclinic
_symmetry_space_group_name_Hall '-P 1'
_symmetry_space_group_name_H-M 'P -1'
_atom_sites_solution_hydrogens geom
_atom_sites_solution_primary direct
_atom_sites_solution_secondary difmap
_audit_creation_method SHELXL-97
_cell_angle_alpha 98.520(2)
_cell_angle_beta 102.891(2)
_cell_angle_gamma 108.220(2)
_cell_formula_units_Z 2
_cell_length_a 13.1761(18)
_cell_length_b 17.822(3)
_cell_length_c 20.054(3)
_cell_measurement_temperature 150(2)
_cell_volume 4237.9(11)
_computing_structure_refinement 'SHELXL-97 (Sheldrick, 1997)'
_computing_structure_solution 'SHELXS-97 (Sheldrick, 1990)'
_diffrn_ambient_temperature 150(2)
_diffrn_measured_fraction_theta_full 0.985
_diffrn_measured_fraction_theta_max 0.985
_diffrn_measurement_device_type 'CCD Area Detector'
_diffrn_measurement_method 'omega scan'
_diffrn_radiation_monochromator graphite
_diffrn_radiation_source 'fine-focus sealed tube'
_diffrn_radiation_type MoK\a
_diffrn_radiation_wavelength 0.71073
_diffrn_reflns_av_R_equivalents 0.0659
_diffrn_reflns_av_sigmaI/netI 0.1019
_diffrn_reflns_limit_h_max 16
_diffrn_reflns_limit_h_min -16
_diffrn_reflns_limit_k_max 21
_diffrn_reflns_limit_k_min -21
_diffrn_reflns_limit_l_max 24
_diffrn_reflns_limit_l_min -24
_diffrn_reflns_number 32304
_diffrn_reflns_theta_full 25.68
_diffrn_reflns_theta_max 25.68
_diffrn_reflns_theta_min 1.07
_exptl_absorpt_coefficient_mu 2.026
_exptl_absorpt_correction_T_max 0.56330
_exptl_absorpt_correction_T_min 0.40443
_exptl_absorpt_correction_type empirical
_exptl_absorpt_process_details 'psi scan'
_exptl_crystal_colour Dark_Orange
_exptl_crystal_density_diffrn 1.438
_exptl_crystal_description Sheet
_exptl_crystal_F_000 1858
_exptl_crystal_size_max 0.54
_exptl_crystal_size_mid 0.34
_exptl_crystal_size_min 0.16
_refine_diff_density_max 1.499
_refine_diff_density_min -2.673
_refine_diff_density_rms 0.123
_refine_ls_extinction_method none
_refine_ls_goodness_of_fit_ref 0.959
_refine_ls_hydrogen_treatment constr
_refine_ls_matrix_type full
_refine_ls_number_parameters 1285
_refine_ls_number_reflns 15837
_refine_ls_number_restraints 162
_refine_ls_restrained_S_all 0.977
_refine_ls_R_factor_all 0.0938
_refine_ls_R_factor_gt 0.0470
_refine_ls_shift/su_max 0.100
_refine_ls_shift/su_mean 0.002
_refine_ls_structure_factor_coef Fsqd
_refine_ls_weighting_details 'calc w=1/[\s^2^(Fo^2^)+(0.0577P)^2^+0.0000P] where P=(Fo^2^+2Fc^2^)/3'
_refine_ls_weighting_scheme calc
_refine_ls_wR_factor_gt 0.1039
_refine_ls_wR_factor_ref 0.1215
_reflns_number_gt 9851
_reflns_number_total 15837
_reflns_threshold_expression >2sigma(I)
_cod_data_source_file ic201385h_si_001_1.cif
_cod_data_source_block 1
_cod_original_cell_volume 4238.0(10)
_cod_database_code 4326398

loop_
_symmetry_equiv_pos_as_xyz
'x, y, z'
'-x, -y, -z'

loop_
_atom_site_label
_atom_site_type_symbol
_atom_site_fract_x
_atom_site_fract_y
_atom_site_fract_z
_atom_site_U_iso_or_equiv
_atom_site_adp_type
_atom_site_occupancy
_atom_site_symmetry_multiplicity
_atom_site_calc_flag
_atom_site_refinement_flags
_atom_site_disorder_assembly
_atom_site_disorder_group
C1 C 0.3990(6) 0.3179(4) 0.4364(3) 0.0322(16) Uani 1 1 d . . .
C2 C 0.4557(6) 0.2661(4) 0.4508(3) 0.0366(17) Uani 1 1 d . . .
H2 H 0.5219 0.2726 0.4391 0.044 Uiso 1 1 calc R . .
C3 C 0.4130(8) 0.2040(5) 0.4827(4) 0.0509(13) Uani 1 1 d . . .
C4 C 0.3143(7) 0.1979(4) 0.5008(4) 0.047(2) Uani 1 1 d . . .
H4 H 0.2846 0.1558 0.5213 0.056 Uiso 1 1 calc R . .
C5 C 0.2592(6) 0.2510(5) 0.4897(4) 0.0380(18) Uani 1 1 d . . .
C6 C 0.3019(6) 0.3105(4) 0.4564(4) 0.0364(19) Uani 1 1 d . . .
H6 H 0.2654 0.3465 0.4469 0.044 Uiso 1 1 calc R . .
C7 C 0.4659(8) 0.1404(5) 0.4930(4) 0.0509(13) Uani 1 1 d . . .
C8 C 0.5835(10) 0.1686(6) 0.4870(6) 0.113(5) Uani 1 1 d . . .
H8A H 0.6154 0.1281 0.4952 0.170 Uiso 1 1 calc R . .
H8B H 0.6275 0.2186 0.5213 0.170 Uiso 1 1 calc R . .
H8C H 0.5822 0.1771 0.4407 0.170 Uiso 1 1 calc R . .
C9 C 0.4022(11) 0.0672(6) 0.4325(8) 0.150(6) Uani 1 1 d . . .
H9A H 0.4110 0.0816 0.3893 0.226 Uiso 1 1 calc R . .
H9B H 0.3246 0.0489 0.4303 0.226 Uiso 1 1 calc R . .
H9C H 0.4305 0.0246 0.4393 0.226 Uiso 1 1 calc R . .
C10 C 0.4742(7) 0.1245(4) 0.5640(4) 0.0509(13) Uani 1 1 d . . .
H10A H 0.4422 0.0671 0.5599 0.076 Uiso 1 1 calc R . .
H10B H 0.4345 0.1517 0.5871 0.076 Uiso 1 1 calc R . .
H10C H 0.5511 0.1445 0.5911 0.076 Uiso 1 1 calc R . .
C11 C 0.1478(7) 0.2424(6) 0.5063(4) 0.062(3) Uani 1 1 d . . .
C12 C 0.0590(7) 0.2277(6) 0.4379(5) 0.079(3) Uani 1 1 d . . .
H12A H 0.0537 0.1800 0.4058 0.119 Uiso 1 1 calc R . .
H12B H 0.0788 0.2737 0.4175 0.119 Uiso 1 1 calc R . .
H12C H -0.0115 0.2199 0.4471 0.119 Uiso 1 1 calc R . .
C13 C 0.1616(7) 0.3225(6) 0.5557(5) 0.081(3) Uani 1 1 d . . .
H13A H 0.0910 0.3195 0.5630 0.122 Uiso 1 1 calc R . .
H13B H 0.1878 0.3672 0.5348 0.122 Uiso 1 1 calc R . .
H13C H 0.2145 0.3306 0.6001 0.122 Uiso 1 1 calc R . .
C14 C 0.1129(8) 0.1745(7) 0.5428(5) 0.099(4) Uani 1 1 d . . .
H14A H 0.0429 0.1707 0.5516 0.149 Uiso 1 1 calc R . .
H14B H 0.1685 0.1854 0.5867 0.149 Uiso 1 1 calc R . .
H14C H 0.1049 0.1241 0.5134 0.149 Uiso 1 1 calc R . .
C15 C 0.4553(6) 0.3712(4) 0.3419(4) 0.0333(18) Uani 1 1 d . . .
C16 C 0.4189(6) 0.2860(4) 0.2972(3) 0.0362(17) Uani 1 1 d . . .
C17 C 0.3130(6) 0.2303(4) 0.2869(4) 0.0436(19) Uani 1 1 d . . .
H17 H 0.2642 0.2445 0.3088 0.052 Uiso 1 1 calc R . .
C18 C 0.2795(8) 0.1527(5) 0.2437(4) 0.056(2) Uani 1 1 d . . .
H18 H 0.2077 0.1157 0.2354 0.067 Uiso 1 1 calc R . .
C19 C 0.3527(9) 0.1318(5) 0.2138(4) 0.067(3) Uani 1 1 d . . .
H19 H 0.3311 0.0800 0.1856 0.081 Uiso 1 1 calc R . .
C20 C 0.4583(9) 0.1865(6) 0.2250(5) 0.073(3) Uani 1 1 d . . .
H20 H 0.5082 0.1709 0.2053 0.088 Uiso 1 1 calc R . .
C21 C 0.4913(7) 0.2651(4) 0.2655(4) 0.049(2) Uani 1 1 d . . .
H21 H 0.5615 0.3028 0.2710 0.059 Uiso 1 1 calc R . .
C22 C 0.5012(6) 0.4357(4) 0.3122(4) 0.0356(18) Uani 1 1 d . . .
H22 H 0.5115 0.4223 0.2681 0.043 Uiso 1 1 calc R . .
C23 C 0.5323(5) 0.5167(4) 0.3423(3) 0.0312(16) Uani 1 1 d . . .
C24 C 0.5690(5) 0.5824(4) 0.3067(3) 0.0297(15) Uani 1 1 d . . .
C25 C 0.6077(6) 0.5706(4) 0.2475(4) 0.0377(17) Uani 1 1 d . . .
H25 H 0.6128 0.5208 0.2308 0.045 Uiso 1 1 calc R . .
C26 C 0.6375(7) 0.6317(5) 0.2145(4) 0.053(2) Uani 1 1 d . . .
H26 H 0.6629 0.6230 0.1754 0.064 Uiso 1 1 calc R . .
C27 C 0.6312(7) 0.7062(5) 0.2379(4) 0.057(2) Uani 1 1 d . . .
H27 H 0.6509 0.7474 0.2144 0.068 Uiso 1 1 calc R . .
C28 C 0.5949(7) 0.7190(4) 0.2967(4) 0.047(2) Uani 1 1 d . . .
H28 H 0.5912 0.7693 0.3134 0.057 Uiso 1 1 calc R . .
C29 C 0.5646(6) 0.6581(4) 0.3306(3) 0.0354(16) Uani 1 1 d . . .
H29 H 0.5407 0.6676 0.3702 0.042 Uiso 1 1 calc R . .
C30 C 0.1228(6) 0.4545(5) 0.3904(4) 0.050(2) Uani 1 1 d . . .
H30A H 0.1035 0.4166 0.4196 0.059 Uiso 1 1 calc R . .
H30B H 0.0603 0.4721 0.3761 0.059 Uiso 1 1 calc R . .
C31 C 0.1392(7) 0.4095(5) 0.3239(4) 0.065(3) Uani 1 1 d . . .
H31A H 0.1565 0.4460 0.2940 0.098 Uiso 1 1 calc R . .
H31B H 0.0720 0.3642 0.2991 0.098 Uiso 1 1 calc R . .
H31C H 0.1994 0.3903 0.3375 0.098 Uiso 1 1 calc R . .
C32 C 0.3015(6) 0.6129(5) 0.3895(4) 0.0453(19) Uani 1 1 d . . .
H32A H 0.3658 0.6584 0.4200 0.054 Uiso 1 1 calc R . .
H32B H 0.3277 0.5837 0.3565 0.054 Uiso 1 1 calc R . .
C33 C 0.2219(8) 0.6470(6) 0.3479(5) 0.075(3) Uani 1 1 d . . .
H33A H 0.1545 0.6032 0.3206 0.113 Uiso 1 1 calc R . .
H33B H 0.2565 0.6755 0.3171 0.113 Uiso 1 1 calc R . .
H33C H 0.2048 0.6837 0.3798 0.113 Uiso 1 1 calc R . .
C34 C 0.2162(7) 0.5939(5) 0.5212(4) 0.051(2) Uani 1 1 d . . .
H34A H 0.2018 0.5554 0.5506 0.061 Uiso 1 1 calc R . .
H34B H 0.2829 0.6397 0.5483 0.061 Uiso 1 1 calc R . .
C35 C 0.1191(8) 0.6245(6) 0.5075(5) 0.088(3) Uani 1 1 d . . .
H35A H 0.1374 0.6695 0.4858 0.132 Uiso 1 1 calc R . .
H35B H 0.1055 0.6416 0.5513 0.132 Uiso 1 1 calc R . .
H35C H 0.0535 0.5815 0.4768 0.132 Uiso 1 1 calc R . .
C36 C 0.1970(5) 0.6694(4) 0.0396(3) 0.0216(14) Uani 1 1 d . . .
C37 C 0.1950(5) 0.7413(4) 0.0206(3) 0.0276(15) Uani 1 1 d . . .
H37 H 0.1455 0.7644 0.0328 0.033 Uiso 1 1 calc R . .
C38 C 0.2655(5) 0.7789(4) -0.0162(4) 0.0309(15) Uani 1 1 d . . .
C39 C 0.3344(5) 0.7399(4) -0.0369(3) 0.0307(16) Uani 1 1 d . . .
H39 H 0.3813 0.7638 -0.0624 0.037 Uiso 1 1 calc R . .
C40 C 0.3355(5) 0.6669(4) -0.0210(3) 0.0292(15) Uani 1 1 d . . .
C41 C 0.2653(5) 0.6317(4) 0.0180(3) 0.0260(14) Uani 1 1 d . . .
H41 H 0.2648 0.5829 0.0295 0.031 Uiso 1 1 calc R . .
C42 C 0.2717(6) 0.8625(4) -0.0300(4) 0.0388(17) Uani 1 1 d . . .
C43 C 0.3423(9) 0.8891(6) -0.0787(6) 0.090(4) Uani 1 1 d . . .
H43A H 0.3384 0.9395 -0.0884 0.135 Uiso 1 1 calc R . .
H43B H 0.3147 0.8483 -0.1220 0.135 Uiso 1 1 calc R . .
H43C H 0.4184 0.8964 -0.0566 0.135 Uiso 1 1 calc R . .
C44 C 0.1549(8) 0.8606(5) -0.0649(6) 0.085(3) Uani 1 1 d . . .
H44A H 0.1600 0.9126 -0.0747 0.128 Uiso 1 1 calc R . .
H44B H 0.1094 0.8488 -0.0337 0.128 Uiso 1 1 calc R . .
H44C H 0.1222 0.8194 -0.1080 0.128 Uiso 1 1 calc R . .
C45 C 0.3213(11) 0.9251(5) 0.0395(5) 0.109(4) Uani 1 1 d . . .
H45A H 0.3942 0.9258 0.0617 0.164 Uiso 1 1 calc R . .
H45B H 0.2743 0.9115 0.0695 0.164 Uiso 1 1 calc R . .
H45C H 0.3269 0.9778 0.0313 0.164 Uiso 1 1 calc R . .
C46 C 0.4186(5) 0.6278(4) -0.0391(4) 0.0359(17) Uani 1 1 d . . .
C47 C 0.4720(6) 0.6646(5) -0.0930(4) 0.056(2) Uani 1 1 d . . .
H47A H 0.5207 0.7198 -0.0717 0.083 Uiso 1 1 calc R . .
H47B H 0.4147 0.6632 -0.1327 0.083 Uiso 1 1 calc R . .
H47C H 0.5141 0.6336 -0.1083 0.083 Uiso 1 1 calc R . .
C48 C 0.5084(6) 0.6424(5) 0.0298(4) 0.050(2) Uani 1 1 d . . .
H48A H 0.5599 0.6168 0.0210 0.076 Uiso 1 1 calc R . .
H48B H 0.4739 0.6197 0.0633 0.076 Uiso 1 1 calc R . .
H48C H 0.5477 0.6997 0.0484 0.076 Uiso 1 1 calc R . .
C49 C 0.3577(6) 0.5357(4) -0.0703(4) 0.0443(19) Uani 1 1 d . . .
H49A H 0.3004 0.5268 -0.1129 0.066 Uiso 1 1 calc R . .
H49B H 0.3247 0.5113 -0.0370 0.066 Uiso 1 1 calc R . .
H49C H 0.4100 0.5117 -0.0804 0.066 Uiso 1 1 calc R . .
C50 C 0.1249(5) 0.6663(4) 0.1404(3) 0.0262(14) Uani 1 1 d . . .
C51 C 0.2094(5) 0.7496(4) 0.1767(3) 0.0295(15) Uani 1 1 d . . .
C52 C 0.1723(6) 0.8123(4) 0.1984(4) 0.0380(17) Uani 1 1 d . . .
H52 H 0.0965 0.8030 0.1895 0.046 Uiso 1 1 calc R . .
C53 C 0.2502(7) 0.8879(4) 0.2329(4) 0.051(2) Uani 1 1 d . . .
H53 H 0.2264 0.9300 0.2471 0.061 Uiso 1 1 calc R . .
C54 C 0.3613(7) 0.9025(5) 0.2466(4) 0.054(2) Uani 1 1 d . . .
H54 H 0.4127 0.9539 0.2706 0.065 Uiso 1 1 calc R . .
C55 C 0.3976(6) 0.8411(4) 0.2250(4) 0.048(2) Uani 1 1 d . . .
H55 H 0.4736 0.8514 0.2341 0.057 Uiso 1 1 calc R . .
C56 C 0.3220(6) 0.7643(4) 0.1899(3) 0.0381(17) Uani 1 1 d . . .
H56 H 0.3468 0.7229 0.1754 0.046 Uiso 1 1 calc R . .
C57 C 0.0520(5) 0.6269(4) 0.1779(3) 0.0246(15) Uani 1 1 d . . .
H57 H 0.0506 0.6593 0.2183 0.030 Uiso 1 1 calc R . .
C58 C -0.0152(5) 0.5481(4) 0.1614(3) 0.0258(15) Uani 1 1 d . . .
C59 C -0.0787(5) 0.5074(4) 0.2063(3) 0.0261(14) Uani 1 1 d . . .
C60 C -0.1233(6) 0.4223(4) 0.1916(3) 0.0332(16) Uani 1 1 d . . .
H60 H -0.1150 0.3922 0.1524 0.040 Uiso 1 1 calc R . .
C61 C -0.1789(6) 0.3824(4) 0.2335(4) 0.0406(18) Uani 1 1 d . . .
H61 H -0.2074 0.3259 0.2230 0.049 Uiso 1 1 calc R . .
C62 C -0.1926(6) 0.4262(5) 0.2915(4) 0.0428(18) Uani 1 1 d . . .
H62 H -0.2294 0.3992 0.3204 0.051 Uiso 1 1 calc R . .
C63 C -0.1521(6) 0.5095(5) 0.3064(4) 0.0433(19) Uani 1 1 d . . .
H63 H -0.1624 0.5387 0.3451 0.052 Uiso 1 1 calc R . .
C64 C -0.0955(6) 0.5507(4) 0.2641(3) 0.0391(17) Uani 1 1 d . . .
H64 H -0.0689 0.6072 0.2745 0.047 Uiso 1 1 calc R . .
C65 C 0.3135(5) 0.4680(4) 0.1286(4) 0.0398(18) Uani 1 1 d . . .
H65A H 0.3553 0.4394 0.1534 0.048 Uiso 1 1 calc R . .
H65B H 0.3567 0.4955 0.1001 0.048 Uiso 1 1 calc R . .
C66 C 0.2996(6) 0.5316(5) 0.1822(4) 0.053(2) Uani 1 1 d . . .
H66A H 0.2548 0.5582 0.1581 0.079 Uiso 1 1 calc R . .
H66B H 0.3715 0.5710 0.2086 0.079 Uiso 1 1 calc R . .
H66C H 0.2636 0.5055 0.2137 0.079 Uiso 1 1 calc R . .
C67 C 0.0906(6) 0.3403(4) 0.1213(4) 0.0394(17) Uani 1 1 d . . .
H67A H 0.0804 0.3808 0.1545 0.047 Uiso 1 1 calc R . .
H67B H 0.0176 0.3064 0.0898 0.047 Uiso 1 1 calc R . .
C68 C 0.1400(7) 0.2868(5) 0.1623(4) 0.057(2) Uani 1 1 d . . .
H68A H 0.1522 0.2473 0.1300 0.086 Uiso 1 1 calc R . .
H68B H 0.0890 0.2595 0.1860 0.086 Uiso 1 1 calc R . .
H68C H 0.2096 0.3204 0.1963 0.086 Uiso 1 1 calc R . .
C69 C 0.2003(7) 0.3204(5) 0.0025(4) 0.051(2) Uani 1 1 d . . .
H69A H 0.2576 0.3514 -0.0161 0.061 Uiso 1 1 calc R . .
H69B H 0.2294 0.2847 0.0263 0.061 Uiso 1 1 calc R . .
C70 C 0.1057(9) 0.2705(7) -0.0561(5) 0.107(5) Uani 1 1 d . . .
H70A H 0.0503 0.2357 -0.0393 0.161 Uiso 1 1 calc R . .
H70B H 0.1289 0.2380 -0.0878 0.161 Uiso 1 1 calc R . .
H70C H 0.0750 0.3046 -0.0803 0.161 Uiso 1 1 calc R . .
N1 N 0.4407(5) 0.3841(3) 0.4048(3) 0.0321(13) Uani 1 1 d . . .
N2 N 0.1237(4) 0.6284(3) 0.0772(2) 0.0223(11) Uani 1 1 d . . .
O1 O 0.3505(4) 0.5126(3) 0.4768(2) 0.0305(11) Uani 1 1 d . . .
O2 O 0.5263(4) 0.5408(3) 0.4064(2) 0.0288(10) Uani 1 1 d . . .
O3 O 0.1094(3) 0.4440(2) 0.0254(2) 0.0260(10) Uani 1 1 d . . .
O4 O -0.0246(3) 0.4990(2) 0.1016(2) 0.0272(10) Uani 1 1 d . . .
Si1 Si 0.24692(16) 0.54457(13) 0.44413(10) 0.0362(5) Uani 1 1 d . . .
Si2 Si 0.17778(15) 0.39242(11) 0.06924(10) 0.0302(4) Uani 1 1 d . . .
U1 U 0.5000 0.5000 0.5000 0.02863(12) Uani 1 2 d S . .
U2 U 0.0000 0.5000 0.0000 0.02057(10) Uani 1 2 d S . .
B1A B 0.1602(11) 0.0705(7) 0.7589(8) 0.040(3) Uani 0.654(5) 1 d P A 1
C71A C 0.0562(9) 0.0804(6) 0.7025(6) 0.046(4) Uiso 0.654(5) 1 d PD A 1
C72A C 0.0340(7) 0.1531(5) 0.7126(4) 0.047(3) Uiso 0.654(5) 1 d PD A 1
C73A C -0.0411(8) 0.1706(6) 0.6661(4) 0.041(4) Uiso 0.654(5) 1 d PD A 1
C74A C -0.1072(10) 0.1144(5) 0.6062(5) 0.061(4) Uani 0.654(5) 1 d PD A 1
C75A C -0.0869(10) 0.0457(6) 0.5907(6) 0.071(4) Uani 0.654(5) 1 d PD A 1
C76A C -0.0112(11) 0.0285(6) 0.6385(5) 0.074(5) Uani 0.654(5) 1 d PD A 1
C77A C 0.1832(8) -0.0124(6) 0.7346(6) 0.039(3) Uani 0.648(7) 1 d PD A 1
C78A C 0.1251(8) -0.0887(4) 0.7421(5) 0.038(4) Uani 0.648(7) 1 d PD A 1
C79A C 0.1499(8) -0.1569(5) 0.7252(7) 0.047(4) Uani 0.648(7) 1 d PD A 1
C80A C 0.2363(11) -0.1531(6) 0.6982(10) 0.056(6) Uani 0.648(7) 1 d PD A 1
C81A C 0.2975(10) -0.0807(5) 0.6900(8) 0.062(5) Uani 0.648(7) 1 d PD A 1
C82A C 0.2696(9) -0.0138(6) 0.7067(8) 0.053(4) Uani 0.648(7) 1 d PD A 1
C83A C 0.1441(9) 0.0752(7) 0.8379(6) 0.060(4) Uani 0.650(9) 1 d PD A 1
C84A C 0.0444(10) 0.0580(6) 0.8553(6) 0.078(6) Uani 0.650(9) 1 d PD A 1
C85A C 0.0371(11) 0.0649(8) 0.9231(5) 0.103(9) Uani 0.650(9) 1 d PD A 1
C86A C 0.1291(10) 0.0840(12) 0.9784(6) 0.139(17) Uani 0.650(9) 1 d PD A 1
C87A C 0.2299(11) 0.1091(10) 0.9652(6) 0.119(12) Uani 0.650(9) 1 d PD A 1
C88A C 0.2362(10) 0.0996(10) 0.8971(5) 0.084(7) Uani 0.650(9) 1 d PD A 1
F1A F 0.0953(6) 0.2122(4) 0.7725(4) 0.076(3) Uani 0.654(5) 1 d PD A 1
F2A F -0.0585(8) 0.2419(4) 0.6802(4) 0.069(3) Uani 0.654(5) 1 d PD A 1
F3A F -0.1803(7) 0.1333(5) 0.5589(4) 0.084(3) Uani 0.654(5) 1 d PD A 1
F4A F -0.1406(8) -0.0061(4) 0.5256(4) 0.105(4) Uani 0.654(5) 1 d PD A 1
F5A F 0.0089(8) -0.0413(4) 0.6167(5) 0.113(4) Uani 0.654(5) 1 d PD A 1
F6A F 0.0322(6) -0.0988(4) 0.7649(4) 0.067(3) Uani 0.648(7) 1 d PD A 1
F7A F 0.0853(6) -0.2297(4) 0.7326(4) 0.067(2) Uani 0.648(7) 1 d PD A 1
F8A F 0.2624(7) -0.2203(4) 0.6827(5) 0.081(3) Uani 0.648(7) 1 d PD A 1
F9A F 0.3869(7) -0.0740(6) 0.6649(5) 0.111(4) Uani 0.648(7) 1 d PD A 1
F10A F 0.3354(7) 0.0573(4) 0.6949(5) 0.085(3) Uani 0.648(7) 1 d PD A 1
F11A F -0.0555(7) 0.0294(5) 0.8027(5) 0.079(3) Uani 0.650(9) 1 d PD A 1
F12A F -0.0660(10) 0.0467(7) 0.9341(6) 0.145(6) Uani 0.650(9) 1 d PD A 1
F13A F 0.1228(15) 0.0982(8) 1.0455(5) 0.192(11) Uani 0.650(9) 1 d PD A 1
F14A F 0.3251(11) 0.1326(6) 1.0197(6) 0.168(9) Uani 0.650(9) 1 d PD A 1
F15A F 0.3405(8) 0.1176(6) 0.8872(6) 0.103(4) Uani 0.650(9) 1 d PD A 1
B1B B 0.061(3) -0.0059(16) 0.7649(14) 0.054(8) Uani 0.346(5) 1 d P A 2
C71B C 0.0364(13) 0.0663(8) 0.7297(7) 0.040(6) Uani 0.346(5) 1 d PD A 2
C72B C 0.0899(13) 0.1505(7) 0.7525(8) 0.144(13) Uiso 0.346(5) 1 d PD A 2
C73B C 0.0578(14) 0.2068(9) 0.7230(9) 0.144(13) Uiso 0.35 1 d PD A 2
C74B C -0.039(2) 0.1820(7) 0.6710(14) 0.13(2) Uiso 0.346(5) 1 d PD A 2
C75B C -0.0916(15) 0.1012(6) 0.6405(10) 0.048(7) Uiso 0.346(5) 1 d PD A 2
C76B C -0.0561(12) 0.0459(8) 0.6710(8) 0.048(6) Uani 0.346(5) 1 d PD A 2
C77B C 0.1388(13) -0.0440(9) 0.7288(9) 0.022(5) Uiso 0.352(7) 1 d PD A 2
C78B C 0.1242(13) -0.1250(8) 0.7263(9) 0.039(7) Uani 0.352(7) 1 d PD A 2
C79B C 0.1817(15) -0.1645(9) 0.6950(11) 0.071(13) Uani 0.352(7) 1 d PD A 2
C80B C 0.2609(19) -0.1253(8) 0.6659(14) 0.066(10) Uani 0.352(7) 1 d PD A 2
C81B C 0.2712(18) -0.0487(7) 0.6598(13) 0.061(8) Uani 0.352(7) 1 d PD A 2
C82B C 0.2171(15) -0.0086(8) 0.6949(11) 0.051(8) Uani 0.352(7) 1 d PD A 2
C83B C 0.1266(11) 0.0368(11) 0.8505(8) 0.037(6) Uiso 0.350(9) 1 d PD A 2
C84B C 0.0608(11) 0.0467(10) 0.8940(7) 0.043(7) Uani 0.350(9) 1 d PD A 2
C85B C 0.1058(9) 0.0813(12) 0.9648(7) 0.053(11) Uani 0.350(9) 1 d PD A 2
C86B C 0.2182(9) 0.1112(17) 0.9960(7) 0.044(7) Uiso 0.350(9) 1 d PD A 2
C87B C 0.2850(11) 0.0952(13) 0.9575(6) 0.055(9) Uani 0.350(9) 1 d PD A 2
C88B C 0.2409(10) 0.0654(12) 0.8858(6) 0.033(6) Uani 0.350(9) 1 d PD A 2
F1B F 0.1872(9) 0.1810(6) 0.8095(6) 0.046(3) Uani 0.346(5) 1 d PD A 2
F2B F 0.1168(9) 0.2877(6) 0.7517(6) 0.057(4) Uani 0.346(5) 1 d PD A 2
F3B F -0.0673(13) 0.2373(8) 0.6371(7) 0.071(6) Uani 0.346(5) 1 d PD A 2
F4B F -0.1841(12) 0.0744(9) 0.5842(8) 0.092(6) Uani 0.346(5) 1 d PD A 2
F5B F -0.1186(12) -0.0352(6) 0.6402(7) 0.071(5) Uani 0.346(5) 1 d PD A 2
F6B F 0.0490(12) -0.1694(7) 0.7566(7) 0.073(5) Uani 0.352(7) 1 d PD A 2
F7B F 0.1635(15) -0.2444(7) 0.6957(9) 0.100(7) Uani 0.352(7) 1 d PD A 2
F8B F 0.3164(14) -0.1667(8) 0.6357(9) 0.097(6) Uani 0.352(7) 1 d PD A 2
F9B F 0.3546(13) -0.0051(8) 0.6353(9) 0.092(6) Uani 0.352(7) 1 d PD A 2
F10B F 0.2434(12) 0.0734(6) 0.6950(8) 0.069(5) Uani 0.352(7) 1 d PD A 2
F11B F -0.0531(10) 0.0221(9) 0.8660(7) 0.064(5) Uani 0.350(9) 1 d PD A 2
F12B F 0.0364(12) 0.0862(10) 1.0056(8) 0.072(6) Uani 0.350(9) 1 d PD A 2
F13B F 0.2598(13) 0.1395(9) 1.0672(5) 0.080(6) Uani 0.350(9) 1 d PD A 2
F14B F 0.3984(8) 0.1261(8) 0.9865(7) 0.056(4) Uani 0.350(9) 1 d PD A 2
F15B F 0.3169(11) 0.0628(10) 0.8485(6) 0.057(4) Uani 0.350(9) 1 d PD A 2

loop_
_atom_site_aniso_label
_atom_site_aniso_U_11
_atom_site_aniso_U_22
_atom_site_aniso_U_33
_atom_site_aniso_U_23
_atom_site_aniso_U_13
_atom_site_aniso_U_12
C1 0.036(4) 0.034(4) 0.025(3) 0.007(3) 0.008(3) 0.010(3)
C2 0.047(4) 0.036(4) 0.032(4) 0.008(3) 0.011(3) 0.022(4)
C3 0.089(4) 0.038(3) 0.041(2) 0.013(2) 0.025(3) 0.037(3)
C4 0.072(6) 0.026(4) 0.038(4) 0.008(3) 0.023(4) 0.007(4)
C5 0.034(4) 0.041(4) 0.034(4) 0.004(3) 0.016(3) 0.004(4)
C6 0.036(4) 0.034(4) 0.038(4) 0.003(3) 0.010(4) 0.015(4)
C7 0.089(4) 0.038(3) 0.041(2) 0.013(2) 0.025(3) 0.037(3)
C8 0.129(11) 0.072(8) 0.152(11) 0.020(7) 0.003(9) 0.083(8)
C9 0.139(12) 0.049(7) 0.245(17) -0.030(9) 0.032(11) 0.055(8)
C10 0.089(4) 0.038(3) 0.041(2) 0.013(2) 0.025(3) 0.037(3)
C11 0.052(6) 0.071(6) 0.048(5) 0.002(5) 0.024(5) 0.000(5)
C12 0.040(5) 0.106(8) 0.066(6) -0.001(6) 0.019(5) 0.000(5)
C13 0.046(6) 0.118(9) 0.063(6) -0.021(6) 0.028(5) 0.019(6)
C14 0.071(7) 0.125(10) 0.089(8) 0.031(7) 0.053(6) -0.005(7)
C15 0.036(4) 0.038(4) 0.031(4) 0.015(3) 0.006(3) 0.019(4)
C16 0.048(5) 0.028(4) 0.030(4) 0.012(3) 0.008(3) 0.011(3)
C17 0.052(5) 0.036(5) 0.036(4) 0.013(3) 0.004(4) 0.011(4)
C18 0.067(6) 0.034(5) 0.047(5) 0.012(4) 0.003(4) 0.000(4)
C19 0.097(8) 0.031(5) 0.055(5) -0.002(4) 0.018(5) 0.006(5)
C20 0.089(8) 0.055(6) 0.080(7) -0.002(5) 0.039(6) 0.032(6)
C21 0.056(5) 0.035(4) 0.050(5) 0.001(4) 0.021(4) 0.007(4)
C22 0.045(5) 0.035(4) 0.027(4) 0.005(3) 0.013(3) 0.013(4)
C23 0.028(4) 0.039(4) 0.026(3) 0.006(3) 0.005(3) 0.012(3)
C24 0.026(4) 0.033(4) 0.027(3) 0.008(3) 0.006(3) 0.007(3)
C25 0.044(4) 0.030(4) 0.038(4) 0.010(3) 0.016(4) 0.008(3)
C26 0.068(6) 0.043(5) 0.034(4) 0.008(4) 0.022(4) -0.005(4)
C27 0.072(6) 0.033(5) 0.050(5) 0.021(4) 0.017(4) -0.008(4)
C28 0.064(5) 0.026(4) 0.045(4) 0.008(3) 0.013(4) 0.007(4)
C29 0.039(4) 0.033(4) 0.033(4) 0.008(3) 0.012(3) 0.009(3)
C30 0.033(4) 0.064(6) 0.054(5) 0.022(4) 0.012(4) 0.018(4)
C31 0.063(6) 0.071(6) 0.044(5) -0.001(4) 0.003(4) 0.016(5)
C32 0.048(5) 0.054(5) 0.045(5) 0.026(4) 0.016(4) 0.025(4)
C33 0.068(6) 0.094(8) 0.072(6) 0.053(6) 0.010(5) 0.033(6)
C34 0.060(5) 0.060(5) 0.055(5) 0.019(4) 0.034(4) 0.036(5)
C35 0.080(7) 0.111(9) 0.109(8) 0.018(7) 0.054(7) 0.067(7)
C36 0.018(3) 0.016(3) 0.020(3) -0.007(3) 0.001(3) 0.000(3)
C37 0.020(4) 0.023(4) 0.036(4) 0.000(3) 0.008(3) 0.005(3)
C38 0.026(4) 0.022(4) 0.041(4) 0.008(3) 0.013(3) 0.001(3)
C39 0.023(4) 0.027(4) 0.041(4) 0.009(3) 0.015(3) 0.002(3)
C40 0.023(4) 0.029(4) 0.034(4) 0.006(3) 0.010(3) 0.008(3)
C41 0.021(3) 0.023(3) 0.029(3) 0.003(3) 0.005(3) 0.003(3)
C42 0.036(4) 0.022(4) 0.062(5) 0.016(3) 0.022(4) 0.006(3)
C43 0.122(9) 0.059(6) 0.142(10) 0.067(7) 0.089(8) 0.048(6)
C44 0.076(7) 0.053(6) 0.155(10) 0.060(7) 0.047(7) 0.035(5)
C45 0.183(13) 0.024(5) 0.093(8) 0.011(5) 0.015(8) 0.017(6)
C46 0.026(4) 0.040(4) 0.048(4) 0.010(3) 0.018(3) 0.015(3)
C47 0.051(5) 0.067(6) 0.075(6) 0.026(5) 0.048(5) 0.031(5)
C48 0.028(4) 0.063(5) 0.062(5) 0.010(4) 0.014(4) 0.021(4)
C49 0.045(5) 0.048(5) 0.053(5) 0.013(4) 0.026(4) 0.025(4)
C50 0.029(4) 0.025(3) 0.026(3) 0.006(3) 0.005(3) 0.012(3)
C51 0.030(4) 0.025(4) 0.027(3) 0.003(3) 0.006(3) 0.004(3)
C52 0.038(4) 0.030(4) 0.043(4) 0.005(3) 0.021(4) 0.002(3)
C53 0.061(6) 0.023(4) 0.059(5) -0.008(4) 0.020(4) 0.008(4)
C54 0.054(5) 0.032(4) 0.052(5) -0.004(4) 0.006(4) -0.004(4)
C55 0.029(4) 0.040(5) 0.052(5) 0.007(4) 0.001(4) -0.007(4)
C56 0.037(4) 0.029(4) 0.040(4) 0.007(3) 0.006(3) 0.005(3)
C57 0.028(4) 0.027(4) 0.018(3) 0.002(3) 0.008(3) 0.010(3)
C58 0.024(4) 0.026(4) 0.026(4) 0.004(3) 0.005(3) 0.011(3)
C59 0.022(3) 0.030(4) 0.026(3) 0.008(3) 0.009(3) 0.007(3)
C60 0.041(4) 0.032(4) 0.033(4) 0.008(3) 0.015(3) 0.018(3)
C61 0.046(5) 0.029(4) 0.052(5) 0.018(4) 0.024(4) 0.009(4)
C62 0.042(4) 0.046(5) 0.040(4) 0.018(4) 0.019(4) 0.006(4)
C63 0.046(5) 0.049(5) 0.036(4) 0.005(3) 0.027(4) 0.012(4)
C64 0.042(4) 0.032(4) 0.043(4) 0.003(3) 0.019(4) 0.011(3)
C65 0.022(4) 0.044(4) 0.050(4) 0.019(4) -0.001(3) 0.011(3)
C66 0.043(5) 0.043(5) 0.054(5) 0.012(4) -0.010(4) 0.005(4)
C67 0.034(4) 0.032(4) 0.051(4) 0.016(3) 0.008(3) 0.009(3)
C68 0.064(6) 0.054(5) 0.064(5) 0.029(4) 0.020(5) 0.025(5)
C69 0.065(6) 0.049(5) 0.055(5) 0.012(4) 0.022(4) 0.037(5)
C70 0.138(10) 0.118(9) 0.068(7) -0.023(6) -0.022(7) 0.105(9)
N1 0.034(3) 0.041(3) 0.028(3) 0.016(3) 0.009(3) 0.019(3)
N2 0.021(3) 0.020(3) 0.026(3) 0.009(2) 0.008(2) 0.004(2)
O1 0.030(3) 0.040(3) 0.029(2) 0.013(2) 0.007(2) 0.021(2)
O2 0.042(3) 0.029(3) 0.018(2) 0.0066(19) 0.008(2) 0.018(2)
O3 0.022(2) 0.022(2) 0.034(2) 0.0059(19) 0.0082(19) 0.0086(19)
O4 0.037(3) 0.019(2) 0.021(2) 0.0019(18) 0.014(2) 0.001(2)
Si1 0.0339(11) 0.0518(13) 0.0342(10) 0.0156(9) 0.0115(9) 0.0266(10)
Si2 0.0290(10) 0.0284(10) 0.0353(10) 0.0075(8) 0.0058(9) 0.0153(9)
U1 0.0332(2) 0.0381(3) 0.0248(2) 0.01353(18) 0.01197(19) 0.0213(2)
U2 0.0210(2) 0.0207(2) 0.0209(2) 0.00349(16) 0.00670(16) 0.00882(17)
B1A 0.044(8) 0.012(6) 0.064(9) 0.007(6) 0.027(7) 0.000(5)
C74A 0.053(10) 0.057(10) 0.096(13) 0.034(10) 0.042(9) 0.027(8)
C75A 0.070(11) 0.036(8) 0.081(11) -0.001(7) 0.008(9) -0.001(7)
C76A 0.089(12) 0.029(8) 0.084(11) 0.013(7) -0.002(10) 0.014(8)
C77A 0.024(7) 0.025(7) 0.057(9) -0.003(6) 0.013(7) -0.004(5)
C78A 0.040(7) 0.009(8) 0.059(9) 0.003(7) 0.021(6) -0.001(6)
C79A 0.046(9) 0.031(10) 0.048(10) 0.010(8) -0.003(8) 0.004(7)
C80A 0.051(11) 0.039(11) 0.065(13) -0.007(9) 0.001(9) 0.019(9)
C81A 0.040(9) 0.076(14) 0.053(11) -0.018(9) 0.023(8) 0.004(9)
C82A 0.036(9) 0.043(9) 0.057(10) 0.011(7) 0.001(8) -0.011(7)
C83A 0.074(11) 0.019(7) 0.076(10) -0.005(7) 0.013(9) 0.013(7)
C84A 0.15(2) 0.043(10) 0.079(13) 0.023(9) 0.066(14) 0.051(11)
C85A 0.17(3) 0.075(16) 0.15(2) 0.072(17) 0.12(2) 0.093(19)
C86A 0.33(5) 0.012(12) 0.073(14) 0.015(10) 0.08(2) 0.031(19)
C87A 0.26(4) 0.021(10) 0.038(12) -0.006(8) -0.014(17) 0.049(17)
C88A 0.102(16) 0.020(10) 0.108(17) 0.002(10) 0.003(13) 0.017(10)
F1A 0.081(6) 0.029(4) 0.120(7) -0.011(4) 0.050(5) 0.021(4)
F2A 0.098(7) 0.055(5) 0.069(6) 0.003(5) 0.028(6) 0.049(5)
F3A 0.077(6) 0.075(6) 0.088(7) 0.000(5) 0.014(5) 0.028(5)
F4A 0.113(8) 0.046(5) 0.105(7) -0.021(5) -0.022(6) 0.014(5)
F5A 0.156(10) 0.034(5) 0.098(7) -0.026(4) -0.037(6) 0.034(5)
F6A 0.063(5) 0.028(4) 0.107(6) 0.000(4) 0.053(5) -0.002(3)
F7A 0.083(6) 0.033(4) 0.080(6) 0.011(4) 0.019(5) 0.019(4)
F8A 0.075(6) 0.066(6) 0.105(7) -0.007(5) 0.023(5) 0.043(5)
F9A 0.066(6) 0.109(9) 0.144(9) -0.016(7) 0.072(6) 0.006(6)
F10A 0.069(6) 0.057(5) 0.109(7) 0.003(5) 0.049(5) -0.015(4)
F11A 0.079(6) 0.076(6) 0.106(8) 0.036(5) 0.055(6) 0.035(5)
F12A 0.254(17) 0.138(11) 0.156(13) 0.082(10) 0.158(13) 0.132(12)
F13A 0.43(3) 0.090(10) 0.081(10) 0.021(9) 0.088(15) 0.116(18)
F14A 0.28(2) 0.055(7) 0.088(10) -0.003(7) -0.058(12) 0.029(11)
F15A 0.087(8) 0.046(6) 0.131(10) 0.011(6) -0.025(7) 0.006(5)
B1B 0.09(2) 0.038(16) 0.046(15) 0.012(12) 0.022(16) 0.043(16)
C71B 0.089(19) 0.027(11) 0.018(10) 0.004(9) 0.031(12) 0.028(12)
C76B 0.054(15) 0.053(16) 0.041(13) -0.006(11) 0.032(12) 0.019(13)
C78B 0.055(17) 0.013(18) 0.041(15) 0.010(13) 0.008(13) 0.007(14)
C79B 0.11(4) 0.05(2) 0.04(2) 0.017(16) 0.02(2) 0.02(2)
C80B 0.09(3) 0.06(2) 0.06(2) 0.017(17) 0.012(19) 0.06(2)
C81B 0.09(2) 0.048(18) 0.050(19) 0.005(14) 0.026(17) 0.026(16)
C82B 0.048(19) 0.048(17) 0.044(16) -0.014(13) -0.014(14) 0.028(15)
C84B 0.046(15) 0.034(15) 0.08(2) 0.023(14) 0.041(16) 0.029(12)
C85B 0.044(18) 0.06(2) 0.09(3) 0.03(2) 0.024(18) 0.048(19)
C87B 0.061(18) 0.007(13) 0.08(2) -0.002(13) -0.006(16) 0.007(11)
C88B 0.046(15) 0.011(13) 0.041(13) 0.010(10) 0.007(11) 0.011(11)
F1B 0.033(7) 0.028(7) 0.065(8) 0.014(6) 0.010(6) -0.006(5)
F2B 0.060(9) 0.030(7) 0.092(10) 0.016(7) 0.032(8) 0.024(6)
F3B 0.109(14) 0.081(12) 0.075(12) 0.057(11) 0.064(12) 0.060(11)
F4B 0.075(13) 0.093(14) 0.098(13) 0.047(12) 0.007(11) 0.018(12)
F5B 0.078(11) 0.044(8) 0.065(9) 0.000(7) 0.001(8) 0.007(8)
F6B 0.116(13) 0.032(8) 0.077(10) 0.027(7) 0.052(9) 0.015(8)
F7B 0.18(2) 0.051(10) 0.111(14) 0.043(9) 0.059(14) 0.082(13)
F8B 0.139(16) 0.072(12) 0.116(14) 0.018(11) 0.061(13) 0.074(12)
F9B 0.096(13) 0.064(11) 0.150(16) 0.033(11) 0.085(12) 0.036(10)
F10B 0.067(10) 0.035(8) 0.124(13) 0.032(8) 0.052(9) 0.021(7)
F11B 0.059(10) 0.073(11) 0.070(12) 0.017(9) 0.027(8) 0.032(9)
F12B 0.122(16) 0.054(10) 0.076(13) 0.017(10) 0.079(13) 0.044(11)
F13B 0.138(17) 0.049(10) 0.043(9) 0.004(8) 0.002(10) 0.041(11)
F14B 0.045(9) 0.032(8) 0.068(10) 0.008(7) -0.008(7) 0.001(6)
F15B 0.038(8) 0.062(11) 0.064(9) 0.005(8) 0.019(7) 0.011(7)

loop_
_atom_type_symbol
_atom_type_description
_atom_type_scat_dispersion_real
_atom_type_scat_dispersion_imag
_atom_type_scat_source
C C 0.0033 0.0016 'International Tables Vol C Tables 4.2.6.8 and 6.1.1.4'
H H 0.0000 0.0000 'International Tables Vol C Tables 4.2.6.8 and 6.1.1.4'
B B 0.0013 0.0007 'International Tables Vol C Tables 4.2.6.8 and 6.1.1.4'
N N 0.0061 0.0033 'International Tables Vol C Tables 4.2.6.8 and 6.1.1.4'
O O 0.0106 0.0060 'International Tables Vol C Tables 4.2.6.8 and 6.1.1.4'
F F 0.0171 0.0103 'International Tables Vol C Tables 4.2.6.8 and 6.1.1.4'
Si Si 0.0817 0.0704 'International Tables Vol C Tables 4.2.6.8 and 6.1.1.4'
U U -9.6767 9.6646 'International Tables Vol C Tables 4.2.6.8 and 6.1.1.4'

loop_
_geom_angle_atom_site_label_1
_geom_angle_atom_site_label_2
_geom_angle_atom_site_label_3
_geom_angle
_geom_angle_site_symmetry_1
_geom_angle_site_symmetry_3
C2 C1 C6 120.5(7) . .
C2 C1 N1 121.8(6) . .
C6 C1 N1 117.6(6) . .
C1 C2 C3 119.5(7) . .
C1 C2 H2 120.2 . .
C3 C2 H2 120.2 . .
C2 C3 C4 118.1(7) . .
C2 C3 C7 121.4(7) . .
C4 C3 C7 120.3(7) . .
C5 C4 C3 123.3(7) . .
C5 C4 H4 118.3 . .
C3 C4 H4 118.3 . .
C4 C5 C6 117.3(7) . .
C4 C5 C11 123.7(8) . .
C6 C5 C11 118.8(7) . .
C5 C6 C1 121.2(7) . .
C5 C6 H6 119.4 . .
C1 C6 H6 119.4 . .
C10 C7 C9 115.5(9) . .
C10 C7 C8 106.2(8) . .
C9 C7 C8 104.8(8) . .
C10 C7 C3 111.2(6) . .
C9 C7 C3 107.6(8) . .
C8 C7 C3 111.4(7) . .
C7 C8 H8A 109.5 . .
C7 C8 H8B 109.5 . .
H8A C8 H8B 109.5 . .
C7 C8 H8C 109.5 . .
H8A C8 H8C 109.5 . .
H8B C8 H8C 109.5 . .
C7 C9 H9A 109.5 . .
C7 C9 H9B 109.5 . .
H9A C9 H9B 109.5 . .
C7 C9 H9C 109.5 . .
H9A C9 H9C 109.5 . .
H9B C9 H9C 109.5 . .
C7 C10 H10A 109.5 . .
C7 C10 H10B 109.5 . .
H10A C10 H10B 109.5 . .
C7 C10 H10C 109.5 . .
H10A C10 H10C 109.5 . .
H10B C10 H10C 109.5 . .
C14 C11 C12 110.3(8) . .
C14 C11 C5 112.1(8) . .
C12 C11 C5 108.5(7) . .
C14 C11 C13 107.9(8) . .
C12 C11 C13 109.1(8) . .
C5 C11 C13 108.9(7) . .
C11 C12 H12A 109.5 . .
C11 C12 H12B 109.5 . .
H12A C12 H12B 109.5 . .
C11 C12 H12C 109.5 . .
H12A C12 H12C 109.5 . .
H12B C12 H12C 109.5 . .
C11 C13 H13A 109.5 . .
C11 C13 H13B 109.5 . .
H13A C13 H13B 109.5 . .
C11 C13 H13C 109.5 . .
H13A C13 H13C 109.5 . .
H13B C13 H13C 109.5 . .
C11 C14 H14A 109.5 . .
C11 C14 H14B 109.5 . .
H14A C14 H14B 109.5 . .
C11 C14 H14C 109.5 . .
H14A C14 H14C 109.5 . .
H14B C14 H14C 109.5 . .
N1 C15 C22 121.6(6) . .
N1 C15 C16 121.3(6) . .
C22 C15 C16 117.1(6) . .
C21 C16 C17 120.2(7) . .
C21 C16 C15 119.1(7) . .
C17 C16 C15 120.7(6) . .
C16 C17 C18 120.0(8) . .
C16 C17 H17 120.0 . .
C18 C17 H17 120.0 . .
C19 C18 C17 119.4(8) . .
C19 C18 H18 120.3 . .
C17 C18 H18 120.3 . .
C18 C19 C20 120.6(8) . .
C18 C19 H19 119.7 . .
C20 C19 H19 119.7 . .
C19 C20 C21 120.6(8) . .
C19 C20 H20 119.7 . .
C21 C20 H20 119.7 . .
C16 C21 C20 119.1(8) . .
C16 C21 H21 120.4 . .
C20 C21 H21 120.4 . .
C23 C22 C15 125.7(6) . .
C23 C22 H22 117.1 . .
C15 C22 H22 117.1 . .
O2 C23 C22 120.7(6) . .
O2 C23 C24 114.8(6) . .
C22 C23 C24 124.4(6) . .
C29 C24 C25 118.1(6) . .
C29 C24 C23 120.3(6) . .
C25 C24 C23 121.7(6) . .
C26 C25 C24 120.2(7) . .
C26 C25 H25 119.9 . .
C24 C25 H25 119.9 . .
C25 C26 C27 121.4(7) . .
C25 C26 H26 119.3 . .
C27 C26 H26 119.3 . .
C26 C27 C28 119.0(7) . .
C26 C27 H27 120.5 . .
C28 C27 H27 120.5 . .
C29 C28 C27 120.4(7) . .
C29 C28 H28 119.8 . .
C27 C28 H28 119.8 . .
C28 C29 C24 120.9(6) . .
C28 C29 H29 119.5 . .
C24 C29 H29 119.5 . .
C31 C30 Si1 114.4(5) . .
C31 C30 H30A 108.7 . .
Si1 C30 H30A 108.7 . .
C31 C30 H30B 108.7 . .
Si1 C30 H30B 108.7 . .
H30A C30 H30B 107.6 . .
C30 C31 H31A 109.5 . .
C30 C31 H31B 109.5 . .
H31A C31 H31B 109.5 . .
C30 C31 H31C 109.5 . .
H31A C31 H31C 109.5 . .
H31B C31 H31C 109.5 . .
C33 C32 Si1 117.4(6) . .
C33 C32 H32A 108.0 . .
Si1 C32 H32A 108.0 . .
C33 C32 H32B 108.0 . .
Si1 C32 H32B 108.0 . .
H32A C32 H32B 107.2 . .
C32 C33 H33A 109.5 . .
C32 C33 H33B 109.5 . .
H33A C33 H33B 109.5 . .
C32 C33 H33C 109.5 . .
H33A C33 H33C 109.5 . .
H33B C33 H33C 109.5 . .
C35 C34 Si1 117.8(6) . .
C35 C34 H34A 107.9 . .
Si1 C34 H34A 107.9 . .
C35 C34 H34B 107.9 . .
Si1 C34 H34B 107.9 . .
H34A C34 H34B 107.2 . .
C34 C35 H35A 109.5 . .
C34 C35 H35B 109.5 . .
H35A C35 H35B 109.5 . .
C34 C35 H35C 109.5 . .
H35A C35 H35C 109.5 . .
H35B C35 H35C 109.5 . .
C41 C36 C37 120.1(6) . .
C41 C36 N2 117.3(6) . .
C37 C36 N2 122.4(5) . .
C38 C37 C36 121.1(6) . .
C38 C37 H37 119.5 . .
C36 C37 H37 119.5 . .
C37 C38 C39 117.6(6) . .
C37 C38 C42 120.8(6) . .
C39 C38 C42 121.5(6) . .
C40 C39 C38 122.6(6) . .
C40 C39 H39 118.7 . .
C38 C39 H39 118.7 . .
C39 C40 C41 118.3(6) . .
C39 C40 C46 122.1(6) . .
C41 C40 C46 119.4(6) . .
C36 C41 C40 120.1(6) . .
C36 C41 H41 119.9 . .
C40 C41 H41 119.9 . .
C45 C42 C43 108.5(8) . .
C45 C42 C44 109.4(7) . .
C43 C42 C44 106.8(7) . .
C45 C42 C38 108.8(6) . .
C43 C42 C38 113.2(6) . .
C44 C42 C38 110.1(6) . .
C42 C43 H43A 109.5 . .
C42 C43 H43B 109.5 . .
H43A C43 H43B 109.5 . .
C42 C43 H43C 109.5 . .
H43A C43 H43C 109.5 . .
H43B C43 H43C 109.5 . .
C42 C44 H44A 109.5 . .
C42 C44 H44B 109.5 . .
H44A C44 H44B 109.5 . .
C42 C44 H44C 109.5 . .
H44A C44 H44C 109.5 . .
H44B C44 H44C 109.5 . .
C42 C45 H45A 109.5 . .
C42 C45 H45B 109.5 . .
H45A C45 H45B 109.5 . .
C42 C45 H45C 109.5 . .
H45A C45 H45C 109.5 . .
H45B C45 H45C 109.5 . .
C48 C46 C47 110.3(6) . .
C48 C46 C49 109.7(6) . .
C47 C46 C49 108.1(6) . .
C48 C46 C40 107.1(5) . .
C47 C46 C40 111.8(6) . .
C49 C46 C40 109.9(5) . .
C46 C47 H47A 109.5 . .
C46 C47 H47B 109.5 . .
H47A C47 H47B 109.5 . .
C46 C47 H47C 109.5 . .
H47A C47 H47C 109.5 . .
H47B C47 H47C 109.5 . .
C46 C48 H48A 109.5 . .
C46 C48 H48B 109.5 . .
H48A C48 H48B 109.5 . .
C46 C48 H48C 109.5 . .
H48A C48 H48C 109.5 . .
H48B C48 H48C 109.5 . .
C46 C49 H49A 109.5 . .
C46 C49 H49B 109.5 . .
H49A C49 H49B 109.5 . .
C46 C49 H49C 109.5 . .
H49A C49 H49C 109.5 . .
H49B C49 H49C 109.5 . .
N2 C50 C57 121.4(6) . .
N2 C50 C51 120.9(6) . .
C57 C50 C51 117.5(5) . .
C56 C51 C52 120.1(6) . .
C56 C51 C50 120.8(6) . .
C52 C51 C50 119.1(6) . .
C53 C52 C51 118.7(7) . .
C53 C52 H52 120.6 . .
C51 C52 H52 120.6 . .
C54 C53 C52 121.4(7) . .
C54 C53 H53 119.3 . .
C52 C53 H53 119.3 . .
C53 C54 C55 119.9(7) . .
C53 C54 H54 120.1 . .
C55 C54 H54 120.1 . .
C54 C55 C56 120.6(7) . .
C54 C55 H55 119.7 . .
C56 C55 H55 119.7 . .
C51 C56 C55 119.3(7) . .
C51 C56 H56 120.4 . .
C55 C56 H56 120.4 . .
C58 C57 C50 127.4(6) . .
C58 C57 H57 116.3 . .
C50 C57 H57 116.3 . .
O4 C58 C57 120.1(6) . .
O4 C58 C59 114.2(5) . .
C57 C58 C59 125.6(6) . .
C64 C59 C60 118.0(6) . .
C64 C59 C58 122.3(6) . .
C60 C59 C58 119.8(5) . .
C61 C60 C59 121.4(6) . .
C61 C60 H60 119.3 . .
C59 C60 H60 119.3 . .
C60 C61 C62 120.0(7) . .
C60 C61 H61 120.0 . .
C62 C61 H61 120.0 . .
C63 C62 C61 120.0(7) . .
C63 C62 H62 120.0 . .
C61 C62 H62 120.0 . .
C62 C63 C64 120.7(6) . .
C62 C63 H63 119.6 . .
C64 C63 H63 119.6 . .
C63 C64 C59 120.0(6) . .
C63 C64 H64 120.0 . .
C59 C64 H64 120.0 . .
C66 C65 Si2 113.3(5) . .
C66 C65 H65A 108.9 . .
Si2 C65 H65A 108.9 . .
C66 C65 H65B 108.9 . .
Si2 C65 H65B 108.9 . .
H65A C65 H65B 107.7 . .
C65 C66 H66A 109.5 . .
C65 C66 H66B 109.5 . .
H66A C66 H66B 109.5 . .
C65 C66 H66C 109.5 . .
H66A C66 H66C 109.5 . .
H66B C66 H66C 109.5 . .
C68 C67 Si2 113.9(5) . .
C68 C67 H67A 108.8 . .
Si2 C67 H67A 108.8 . .
C68 C67 H67B 108.8 . .
Si2 C67 H67B 108.8 . .
H67A C67 H67B 107.7 . .
C67 C68 H68A 109.5 . .
C67 C68 H68B 109.5 . .
H68A C68 H68B 109.5 . .
C67 C68 H68C 109.5 . .
H68A C68 H68C 109.5 . .
H68B C68 H68C 109.5 . .
C70 C69 Si2 117.6(6) . .
C70 C69 H69A 107.9 . .
Si2 C69 H69A 107.9 . .
C70 C69 H69B 107.9 . .
Si2 C69 H69B 107.9 . .
H69A C69 H69B 107.2 . .
C69 C70 H70A 109.5 . .
C69 C70 H70B 109.5 . .
H70A C70 H70B 109.5 . .
C69 C70 H70C 109.5 . .
H70A C70 H70C 109.5 . .
H70B C70 H70C 109.5 . .
C15 N1 C1 121.3(6) . .
C15 N1 U1 134.9(5) . .
C1 N1 U1 102.7(4) . .
C50 N2 C36 120.7(5) . .
C50 N2 U2 131.3(4) . .
C36 N2 U2 107.5(3) . .
Si1 O1 U1 161.5(3) . .
C23 O2 U1 143.6(4) . .
Si2 O3 U2 159.4(3) . .
C58 O4 U2 142.1(4) . .
O1 Si1 C32 105.1(3) . .
O1 Si1 C34 106.0(3) . .
C32 Si1 C34 115.0(4) . .
O1 Si1 C30 108.6(3) . .
C32 Si1 C30 111.5(4) . .
C34 Si1 C30 110.3(4) . .
O3 Si2 C67 107.7(3) . .
O3 Si2 C69 107.0(3) . .
C67 Si2 C69 112.6(4) . .
O3 Si2 C65 107.5(3) . .
C67 Si2 C65 110.6(3) . .
C69 Si2 C65 111.2(3) . .
O1 U1 O1 180.000(1) . 2_666
O1 U1 O2 88.69(16) . .
O1 U1 O2 91.31(16) 2_666 .
O1 U1 O2 91.31(16) . 2_666
O1 U1 O2 88.69(16) 2_666 2_666
O2 U1 O2 180.000(1) . 2_666
O1 U1 N1 86.99(17) . 2_666
O1 U1 N1 93.01(17) 2_666 2_666
O2 U1 N1 108.77(17) . 2_666
O2 U1 N1 71.23(17) 2_666 2_666
O1 U1 N1 93.01(17) . .
O1 U1 N1 86.99(17) 2_666 .
O2 U1 N1 71.22(17) . .
O2 U1 N1 108.78(17) 2_666 .
N1 U1 N1 180.000(1) 2_666 .
O1 U1 C1 87.20(18) . 2_666
O1 U1 C1 92.80(18) 2_666 2_666
O2 U1 C1 81.33(16) . 2_666
O2 U1 C1 98.67(16) 2_666 2_666
N1 U1 C1 27.46(17) 2_666 2_666
N1 U1 C1 152.54(17) . 2_666
O3 U2 O3 180.000(1) 2_565 .
O3 U2 O4 92.42(16) 2_565 .
O3 U2 O4 87.58(16) . .
O3 U2 O4 87.58(16) 2_565 2_565
O3 U2 O4 92.42(16) . 2_565
O4 U2 O4 180.0(2) . 2_565
O3 U2 N2 93.48(16) 2_565 2_565
O3 U2 N2 86.52(16) . 2_565
O4 U2 N2 107.12(16) . 2_565
O4 U2 N2 72.88(16) 2_565 2_565
O3 U2 N2 86.52(16) 2_565 .
O3 U2 N2 93.48(16) . .
O4 U2 N2 72.88(16) . .
O4 U2 N2 107.12(16) 2_565 .
N2 U2 N2 180.0(2) 2_565 .
C77A B1A C83A 108.4(10) . .
C77A B1A C71A 113.9(9) . .
C83A B1A C71A 112.6(9) . .
C76A C71A C72A 110.7(9) . .
C76A C71A B1A 128.6(9) . .
C72A C71A B1A 120.4(8) . .
C73A C72A F1A 116.5(7) . .
C73A C72A C71A 125.0(9) . .
F1A C72A C71A 118.5(7) . .
C72A C73A C74A 120.1(9) . .
C72A C73A F2A 121.3(7) . .
C74A C73A F2A 118.4(6) . .
C75A C74A F3A 121.2(7) . .
C75A C74A C73A 118.4(9) . .
F3A C74A C73A 119.7(7) . .
C74A C75A C76A 120.4(9) . .
C74A C75A F4A 119.4(7) . .
C76A C75A F4A 120.2(7) . .
C75A C76A F5A 116.4(7) . .
C75A C76A C71A 124.9(9) . .
F5A C76A C71A 118.0(8) . .
C82A C77A C78A 111.1(9) . .
C82A C77A B1A 122.9(9) . .
C78A C77A B1A 125.9(9) . .
C79A C78A F6A 116.4(7) . .
C79A C78A C77A 125.1(9) . .
F6A C78A C77A 118.4(8) . .
C80A C79A F7A 119.4(7) . .
C80A C79A C78A 120.1(9) . .
F7A C79A C78A 120.5(7) . .
C81A C80A C79A 118.3(9) . .
C81A C80A F8A 121.5(7) . .
C79A C80A F8A 120.2(7) . .
C80A C81A F9A 119.9(7) . .
C80A C81A C82A 120.1(8) . .
F9A C81A C82A 119.9(7) . .
C81A C82A F10A 116.1(7) . .
C81A C82A C77A 125.2(9) . .
F10A C82A C77A 118.7(8) . .
C84A C83A C88A 112.3(12) . .
C84A C83A B1A 127.0(10) . .
C88A C83A B1A 120.8(10) . .
C85A C84A F11A 116.2(8) . .
C85A C84A C83A 123.9(11) . .
F11A C84A C83A 119.8(9) . .
C86A C85A F12A 119.9(8) . .
C86A C85A C84A 121.1(11) . .
F12A C85A C84A 118.9(8) . .
F13A C86A C85A 120.5(9) . .
F13A C86A C87A 120.2(9) . .
C85A C86A C87A 117.0(11) . .
C86A C87A F14A 119.2(9) . .
C86A C87A C88A 120.5(11) . .
F14A C87A C88A 119.6(8) . .
C87A C88A F15A 117.7(8) . .
C87A C88A C83A 124.1(11) . .
F15A C88A C83A 118.2(10) . .
C77B B1B C71B 112.1(18) . .
C77B B1B C83B 110.2(19) . .
C71B B1B C83B 106.3(16) . .
C72B C71B C76B 110.8(13) . .
C72B C71B B1B 129.7(15) . .
C76B C71B B1B 119.3(15) . .
C73B C72B C71B 125.8(13) . .
C73B C72B F1B 116.3(9) . .
C71B C72B F1B 118.0(11) . .
C74B C73B C72B 119.4(12) . .
C74B C73B F2B 120.6(9) . .
C72B C73B F2B 119.6(8) . .
C73B C74B C75B 118.7(14) . .
C73B C74B F3B 119.6(10) . .
C75B C74B F3B 119.2(10) . .
F4B C75B C74B 120.7(9) . .
F4B C75B C76B 119.7(9) . .
C74B C75B C76B 119.4(11) . .
C75B C76B F5B 116.0(9) . .
C75B C76B C71B 124.8(12) . .
F5B C76B C71B 119.2(11) . .
C78B C77B C82B 112.1(13) . .
C78B C77B B1B 118.1(15) . .
C82B C77B B1B 129.7(15) . .
C79B C78B F6B 117.0(9) . .
C79B C78B C77B 123.3(13) . .
F6B C78B C77B 119.7(11) . .
C80B C79B F7B 118.6(9) . .
C80B C79B C78B 121.6(11) . .
F7B C79B C78B 119.7(8) . .
C81B C80B F8B 121.7(9) . .
C81B C80B C79B 118.0(11) . .
F8B C80B C79B 119.7(9) . .
C80B C81B F9B 119.9(9) . .
C80B C81B C82B 118.7(12) . .
F9B C81B C82B 119.3(8) . .
C81B C82B F10B 116.0(9) . .
C81B C82B C77B 125.2(12) . .
F10B C82B C77B 118.7(12) . .
C84B C83B C88B 113.6(13) . .
C84B C83B B1B 117.3(15) . .
C88B C83B B1B 129.1(15) . .
C85B C84B F11B 118.2(9) . .
C85B C84B C83B 122.0(12) . .
F11B C84B C83B 119.8(12) . .
C86B C85B F12B 118.8(9) . .
C86B C85B C84B 121.9(11) . .
F12B C85B C84B 119.3(8) . .
C87B C86B F13B 119.9(9) . .
C87B C86B C85B 118.0(12) . .
F13B C86B C85B 120.4(9) . .
C86B C87B F14B 119.7(9) . .
C86B C87B C88B 119.0(11) . .
F14B C87B C88B 119.5(8) . .
C87B C88B F15B 115.9(8) . .
C87B C88B C83B 124.1(12) . .
F15B C88B C83B 119.9(11) . .

loop_
_geom_bond_atom_site_label_1
_geom_bond_atom_site_label_2
_geom_bond_distance
_geom_bond_site_symmetry_2
C1 C2 1.382(9) .
C1 C6 1.398(9) .
C1 N1 1.437(8) .
C2 C3 1.389(10) .
C2 H2 0.9300 .
C3 C4 1.402(11) .
C3 C7 1.521(10) .
C4 C5 1.375(10) .
C4 H4 0.9300 .
C5 C6 1.376(10) .
C5 C11 1.543(11) .
C6 H6 0.9300 .
C7 C10 1.479(10) .
C7 C9 1.507(13) .
C7 C8 1.511(14) .
C8 H8A 0.9600 .
C8 H8B 0.9600 .
C8 H8C 0.9600 .
C9 H9A 0.9600 .
C9 H9B 0.9600 .
C9 H9C 0.9600 .
C10 H10A 0.9600 .
C10 H10B 0.9600 .
C10 H10C 0.9600 .
C11 C14 1.510(13) .
C11 C12 1.518(12) .
C11 C13 1.547(11) .
C12 H12A 0.9600 .
C12 H12B 0.9600 .
C12 H12C 0.9600 .
C13 H13A 0.9600 .
C13 H13B 0.9600 .
C13 H13C 0.9600 .
C14 H14A 0.9600 .
C14 H14B 0.9600 .
C14 H14C 0.9600 .
C15 N1 1.316(8) .
C15 C22 1.405(9) .
C15 C16 1.512(9) .
C16 C21 1.369(9) .
C16 C17 1.386(10) .
C17 C18 1.396(10) .
C17 H17 0.9300 .
C18 C19 1.358(11) .
C18 H18 0.9300 .
C19 C20 1.372(12) .
C19 H19 0.9300 .
C20 C21 1.391(10) .
C20 H20 0.9300 .
C21 H21 0.9300 .
C22 C23 1.369(9) .
C22 H22 0.9300 .
C23 O2 1.322(7) .
C23 C24 1.470(9) .
C24 C29 1.387(9) .
C24 C25 1.407(9) .
C25 C26 1.355(10) .
C25 H25 0.9300 .
C26 C27 1.376(11) .
C26 H26 0.9300 .
C27 C28 1.383(10) .
C27 H27 0.9300 .
C28 C29 1.366(10) .
C28 H28 0.9300 .
C29 H29 0.9300 .
C30 C31 1.545(10) .
C30 Si1 1.863(8) .
C30 H30A 0.9700 .
C30 H30B 0.9700 .
C31 H31A 0.9600 .
C31 H31B 0.9600 .
C31 H31C 0.9600 .
C32 C33 1.524(10) .
C32 Si1 1.843(8) .
C32 H32A 0.9700 .
C32 H32B 0.9700 .
C33 H33A 0.9600 .
C33 H33B 0.9600 .
C33 H33C 0.9600 .
C34 C35 1.528(10) .
C34 Si1 1.851(7) .
C34 H34A 0.9700 .
C34 H34B 0.9700 .
C35 H35A 0.9600 .
C35 H35B 0.9600 .
C35 H35C 0.9600 .
C36 C41 1.385(8) .
C36 C37 1.396(9) .
C36 N2 1.444(8) .
C37 C38 1.384(9) .
C37 H37 0.9300 .
C38 C39 1.399(8) .
C38 C42 1.536(9) .
C39 C40 1.388(9) .
C39 H39 0.9300 .
C40 C41 1.403(8) .
C40 C46 1.547(8) .
C41 H41 0.9300 .
C42 C45 1.514(11) .
C42 C43 1.520(10) .
C42 C44 1.529(11) .
C43 H43A 0.9600 .
C43 H43B 0.9600 .
C43 H43C 0.9600 .
C44 H44A 0.9600 .
C44 H44B 0.9600 .
C44 H44C 0.9600 .
C45 H45A 0.9600 .
C45 H45B 0.9600 .
C45 H45C 0.9600 .
C46 C48 1.533(10) .
C46 C47 1.534(9) .
C46 C49 1.542(10) .
C47 H47A 0.9600 .
C47 H47B 0.9600 .
C47 H47C 0.9600 .
C48 H48A 0.9600 .
C48 H48B 0.9600 .
C48 H48C 0.9600 .
C49 H49A 0.9600 .
C49 H49B 0.9600 .
C49 H49C 0.9600 .
C50 N2 1.338(7) .
C50 C57 1.428(8) .
C50 C51 1.503(8) .
C51 C56 1.379(9) .
C51 C52 1.403(9) .
C52 C53 1.374(9) .
C52 H52 0.9300 .
C53 C54 1.359(10) .
C53 H53 0.9300 .
C54 C55 1.376(10) .
C54 H54 0.9300 .
C55 C56 1.383(9) .
C55 H55 0.9300 .
C56 H56 0.9300 .
C57 C58 1.349(8) .
C57 H57 0.9300 .
C58 O4 1.333(7) .
C58 C59 1.480(9) .
C59 C64 1.395(8) .
C59 C60 1.402(9) .
C60 C61 1.370(9) .
C60 H60 0.9300 .
C61 C62 1.380(9) .
C61 H61 0.9300 .
C62 C63 1.371(10) .
C62 H62 0.9300 .
C63 C64 1.391(9) .
C63 H63 0.9300 .
C64 H64 0.9300 .
C65 C66 1.527(9) .
C65 Si2 1.870(7) .
C65 H65A 0.9700 .
C65 H65B 0.9700 .
C66 H66A 0.9600 .
C66 H66B 0.9600 .
C66 H66C 0.9600 .
C67 C68 1.546(10) .
C67 Si2 1.852(7) .
C67 H67A 0.9700 .
C67 H67B 0.9700 .
C68 H68A 0.9600 .
C68 H68B 0.9600 .
C68 H68C 0.9600 .
C69 C70 1.437(11) .
C69 Si2 1.853(7) .
C69 H69A 0.9700 .
C69 H69B 0.9700 .
C70 H70A 0.9600 .
C70 H70B 0.9600 .
C70 H70C 0.9600 .
N1 U1 2.383(5) .
N2 U2 2.405(5) .
O1 Si1 1.678(4) .
O1 U1 2.011(4) .
O2 U1 2.171(4) .
O3 Si2 1.684(4) .
O3 U2 2.013(4) .
O4 U2 2.135(4) .
U1 O1 2.011(4) 2_666
U1 O2 2.171(4) 2_666
U1 N1 2.383(5) 2_666
U1 C1 3.040(7) 2_666
U2 O3 2.013(4) 2_565
U2 O4 2.135(4) 2_565
U2 N2 2.405(5) 2_565
B1A C77A 1.626(15) .
B1A C83A 1.638(18) .
B1A C71A 1.644(18) .
C71A C76A 1.386(9) .
C71A C72A 1.413(9) .
C72A C73A 1.346(7) .
C72A F1A 1.366(8) .
C73A C74A 1.355(8) .
C73A F2A 1.361(8) .
C74A C75A 1.341(7) .
C74A F3A 1.353(8) .
C75A C76A 1.363(8) .
C75A F4A 1.371(8) .
C76A F5A 1.380(8) .
C77A C82A 1.382(9) .
C77A C78A 1.385(9) .
C78A C79A 1.369(8) .
C78A F6A 1.371(8) .
C79A C80A 1.353(8) .
C79A F7A 1.361(8) .
C80A C81A 1.346(8) .
C80A F8A 1.359(8) .
C81A F9A 1.360(8) .
C81A C82A 1.370(8) .
C82A F10A 1.380(8) .
C83A C84A 1.389(9) .
C83A C88A 1.395(9) .
C84A C85A 1.375(8) .
C84A F11A 1.381(9) .
C85A C86A 1.359(8) .
C85A F12A 1.371(9) .
C86A F13A 1.358(9) .
C86A C87A 1.362(9) .
C87A F14A 1.367(9) .
C87A C88A 1.374(8) .
C88A F15A 1.377(9) .
B1B C77B 1.63(3) .
B1B C71B 1.64(3) .
B1B C83B 1.68(3) .
C71B C72B 1.397(10) .
C71B C76B 1.401(10) .
C72B C73B 1.366(9) .
C72B F1B 1.405(10) .
C73B C74B 1.354(9) .
C73B F2B 1.367(9) .
C74B C75B 1.362(9) .
C74B F3B 1.372(10) .
C75B F4B 1.360(9) .
C75B C76B 1.380(9) .
C76B F5B 1.382(9) .
C77B C78B 1.387(10) .
C77B C82B 1.401(10) .
C78B C79B 1.370(9) .
C78B F6B 1.379(10) .
C79B C80B 1.362(9) .
C79B F7B 1.370(9) .
C80B C81B 1.356(9) .
C80B F8B 1.359(9) .
C81B F9B 1.368(9) .
C81B C82B 1.381(9) .
C82B F10B 1.391(10) .
C83B C84B 1.391(10) .
C83B C88B 1.403(10) .
C84B C85B 1.372(9) .
C84B F11B 1.378(9) .
C85B C86B 1.365(9) .
C85B F12B 1.370(9) .
C86B C87B 1.358(9) .
C86B F13B 1.362(9) .
C87B F14B 1.371(9) .
C87B C88B 1.376(9) .
C88B F15B 1.386(9) .

loop_
_geom_torsion_atom_site_label_1
_geom_torsion_atom_site_label_2
_geom_torsion_atom_site_label_3
_geom_torsion_atom_site_label_4
_geom_torsion
_geom_torsion_site_symmetry_4
C6 C1 C2 C3 2.6(10) .
N1 C1 C2 C3 178.6(6) .
C1 C2 C3 C4 -1.5(10) .
C1 C2 C3 C7 173.9(6) .
C2 C3 C4 C5 -1.3(11) .
C7 C3 C4 C5 -176.8(7) .
C3 C4 C5 C6 2.9(11) .
C3 C4 C5 C11 177.1(7) .
C4 C5 C6 C1 -1.7(10) .
C11 C5 C6 C1 -176.2(6) .
C2 C1 C6 C5 -1.0(10) .
N1 C1 C6 C5 -177.1(6) .
C2 C3 C7 C10 136.6(8) .
C4 C3 C7 C10 -48.1(10) .
C2 C3 C7 C9 -96.0(11) .
C4 C3 C7 C9 79.3(10) .
C2 C3 C7 C8 18.3(11) .
C4 C3 C7 C8 -166.4(8) .
C4 C5 C11 C14 5.9(11) .
C6 C5 C11 C14 180.0(7) .
C4 C5 C11 C12 -116.2(9) .
C6 C5 C11 C12 57.9(10) .
C4 C5 C11 C13 125.2(8) .
C6 C5 C11 C13 -60.7(10) .
N1 C15 C16 C21 -132.7(7) .
C22 C15 C16 C21 49.7(9) .
N1 C15 C16 C17 48.9(10) .
C22 C15 C16 C17 -128.7(7) .
C21 C16 C17 C18 -0.5(11) .
C15 C16 C17 C18 177.9(6) .
C16 C17 C18 C19 2.0(12) .
C17 C18 C19 C20 -0.9(14) .
C18 C19 C20 C21 -1.7(15) .
C17 C16 C21 C20 -2.2(12) .
C15 C16 C21 C20 179.4(7) .
C19 C20 C21 C16 3.3(14) .
N1 C15 C22 C23 -2.0(11) .
C16 C15 C22 C23 175.6(7) .
C15 C22 C23 O2 3.9(11) .
C15 C22 C23 C24 -173.2(7) .
O2 C23 C24 C29 -18.0(9) .
C22 C23 C24 C29 159.3(7) .
O2 C23 C24 C25 163.0(6) .
C22 C23 C24 C25 -19.8(10) .
C29 C24 C25 C26 -1.2(11) .
C23 C24 C25 C26 177.9(7) .
C24 C25 C26 C27 0.1(12) .
C25 C26 C27 C28 0.9(13) .
C26 C27 C28 C29 -0.8(12) .
C27 C28 C29 C24 -0.2(12) .
C25 C24 C29 C28 1.3(10) .
C23 C24 C29 C28 -177.8(7) .
C41 C36 C37 C38 -3.9(9) .
N2 C36 C37 C38 -179.3(6) .
C36 C37 C38 C39 3.4(9) .
C36 C37 C38 C42 -173.4(6) .
C37 C38 C39 C40 -1.1(10) .
C42 C38 C39 C40 175.7(6) .
C38 C39 C40 C41 -0.7(10) .
C38 C39 C40 C46 -175.0(6) .
C37 C36 C41 C40 2.0(9) .
N2 C36 C41 C40 177.7(5) .
C39 C40 C41 C36 0.2(9) .
C46 C40 C41 C36 174.7(6) .
C37 C38 C42 C45 66.5(9) .
C39 C38 C42 C45 -110.2(8) .
C37 C38 C42 C43 -172.8(7) .
C39 C38 C42 C43 10.5(10) .
C37 C38 C42 C44 -53.4(9) .
C39 C38 C42 C44 129.9(7) .
C39 C40 C46 C48 104.6(7) .
C41 C40 C46 C48 -69.7(8) .
C39 C40 C46 C47 -16.3(9) .
C41 C40 C46 C47 169.4(6) .
C39 C40 C46 C49 -136.3(7) .
C41 C40 C46 C49 49.4(8) .
N2 C50 C51 C56 -56.1(9) .
C57 C50 C51 C56 119.3(7) .
N2 C50 C51 C52 125.1(7) .
C57 C50 C51 C52 -59.6(8) .
C56 C51 C52 C53 -0.2(10) .
C50 C51 C52 C53 178.7(6) .
C51 C52 C53 C54 -0.5(12) .
C52 C53 C54 C55 0.9(13) .
C53 C54 C55 C56 -0.7(12) .
C52 C51 C56 C55 0.4(10) .
C50 C51 C56 C55 -178.4(6) .
C54 C55 C56 C51 0.0(11) .
N2 C50 C57 C58 8.2(10) .
C51 C50 C57 C58 -167.1(6) .
C50 C57 C58 O4 -5.0(10) .
C50 C57 C58 C59 171.8(6) .
O4 C58 C59 C64 -168.2(6) .
C57 C58 C59 C64 14.9(10) .
O4 C58 C59 C60 12.4(9) .
C57 C58 C59 C60 -164.5(6) .
C64 C59 C60 C61 -1.9(10) .
C58 C59 C60 C61 177.5(6) .
C59 C60 C61 C62 0.5(11) .
C60 C61 C62 C63 1.0(11) .
C61 C62 C63 C64 -0.9(12) .
C62 C63 C64 C59 -0.6(11) .
C60 C59 C64 C63 2.0(10) .
C58 C59 C64 C63 -177.4(6) .
C22 C15 N1 C1 -176.8(6) .
C16 C15 N1 C1 5.8(10) .
C22 C15 N1 U1 -11.5(10) .
C16 C15 N1 U1 171.0(5) .
C2 C1 N1 C15 61.2(9) .
C6 C1 N1 C15 -122.6(7) .
C2 C1 N1 U1 -108.1(6) .
C6 C1 N1 U1 68.0(6) .
C57 C50 N2 C36 179.2(6) .
C51 C50 N2 C36 -5.6(9) .
C57 C50 N2 U2 8.0(9) .
C51 C50 N2 U2 -176.9(4) .
C41 C36 N2 C50 125.6(6) .
C37 C36 N2 C50 -58.9(8) .
C41 C36 N2 U2 -61.3(6) .
C37 C36 N2 U2 114.2(5) .
C22 C23 O2 U1 10.5(11) .
C24 C23 O2 U1 -172.1(4) .
C57 C58 O4 U2 -20.6(10) .
C59 C58 O4 U2 162.3(4) .
U1 O1 Si1 C32 4.9(9) .
U1 O1 Si1 C34 -117.2(8) .
U1 O1 Si1 C30 124.3(8) .
C33 C32 Si1 O1 175.5(6) .
C33 C32 Si1 C34 -68.5(7) .
C33 C32 Si1 C30 58.0(7) .
C35 C34 Si1 O1 -176.2(7) .
C35 C34 Si1 C32 68.3(8) .
C35 C34 Si1 C30 -58.8(8) .
C31 C30 Si1 O1 -65.1(6) .
C31 C30 Si1 C32 50.3(7) .
C31 C30 Si1 C34 179.2(6) .
U2 O3 Si2 C67 19.4(8) .
U2 O3 Si2 C69 140.6(7) .
U2 O3 Si2 C65 -99.8(7) .
C68 C67 Si2 O3 177.4(5) .
C68 C67 Si2 C69 59.7(6) .
C68 C67 Si2 C65 -65.3(6) .
C70 C69 Si2 O3 -49.3(9) .
C70 C69 Si2 C67 68.8(9) .
C70 C69 Si2 C65 -166.5(8) .
C66 C65 Si2 O3 60.2(6) .
C66 C65 Si2 C67 -57.1(6) .
C66 C65 Si2 C69 177.0(5) .
Si1 O1 U1 O1 -141(32) 2_666
Si1 O1 U1 O2 -25.1(8) .
Si1 O1 U1 O2 154.9(8) 2_666
Si1 O1 U1 N1 83.7(8) 2_666
Si1 O1 U1 N1 -96.3(8) .
Si1 O1 U1 C1 56.2(8) 2_666
C23 O2 U1 O1 -109.1(7) .
C23 O2 U1 O1 70.9(7) 2_666
C23 O2 U1 O2 77(100) 2_666
C23 O2 U1 N1 164.5(6) 2_666
C23 O2 U1 N1 -15.5(6) .
C23 O2 U1 C1 163.5(7) 2_666
C15 N1 U1 O1 102.6(6) .
C1 N1 U1 O1 -90.3(4) .
C15 N1 U1 O1 -77.4(6) 2_666
C1 N1 U1 O1 89.7(4) 2_666
C15 N1 U1 O2 15.0(6) .
C1 N1 U1 O2 -177.9(4) .
C15 N1 U1 O2 -165.0(6) 2_666
C1 N1 U1 O2 2.1(4) 2_666
C15 N1 U1 N1 -25(100) 2_666
C1 N1 U1 N1 142(100) 2_666
C15 N1 U1 C1 12.9(8) 2_666
C1 N1 U1 C1 180.000(3) 2_666
Si2 O3 U2 O3 155(100) 2_565
Si2 O3 U2 O4 14.8(7) .
Si2 O3 U2 O4 -165.2(7) 2_565
Si2 O3 U2 N2 -92.5(7) 2_565
Si2 O3 U2 N2 87.5(7) .
C58 O4 U2 O3 -60.1(6) 2_565
C58 O4 U2 O3 119.9(6) .
C58 O4 U2 O4 136(100) 2_565
C58 O4 U2 N2 -154.5(6) 2_565
C58 O4 U2 N2 25.5(6) .
C50 N2 U2 O3 76.5(5) 2_565
C36 N2 U2 O3 -95.6(4) 2_565
C50 N2 U2 O3 -103.5(5) .
C36 N2 U2 O3 84.4(4) .
C50 N2 U2 O4 -17.1(5) .
C36 N2 U2 O4 170.8(4) .
C50 N2 U2 O4 162.9(5) 2_565
C36 N2 U2 O4 -9.2(4) 2_565
C50 N2 U2 N2 -146(100) 2_565
C36 N2 U2 N2 42(100) 2_565
C77A B1A C71A C76A -0.7(18) .
C83A B1A C71A C76A -124.7(14) .
C77A B1A C71A C72A -173.1(8) .
C83A B1A C71A C72A 62.9(12) .
C76A C71A C72A C73A -1.0(11) .
B1A C71A C72A C73A 172.7(10) .
C76A C71A C72A F1A -178.4(11) .
B1A C71A C72A F1A -4.7(12) .
F1A C72A C73A C74A -178.2(11) .
C71A C72A C73A C74A 4.3(11) .
F1A C72A C73A F2A -3.4(12) .
C71A C72A C73A F2A 179.2(10) .
C72A C73A C74A C75A -8.0(18) .
F2A C73A C74A C75A 177.1(12) .
C72A C73A C74A F3A -178.2(10) .
F2A C73A C74A F3A 6.8(18) .
F3A C74A C75A C76A 178.6(14) .
C73A C74A C75A C76A 8(2) .
F3A C74A C75A F4A 0(2) .
C73A C74A C75A F4A -169.7(12) .
C74A C75A C76A F5A -176.6(13) .
F4A C75A C76A F5A 2(2) .
C74A C75A C76A C71A -5(3) .
F4A C75A C76A C71A 172.7(13) .
C72A C71A C76A C75A 2(2) .
B1A C71A C76A C75A -171.5(14) .
C72A C71A C76A F5A 172.5(11) .
B1A C71A C76A F5A 0(2) .
C83A B1A C77A C82A -131.3(11) .
C71A B1A C77A C82A 102.5(13) .
C83A B1A C77A C78A 45.1(14) .
C71A B1A C77A C78A -81.1(13) .
C82A C77A C78A C79A 0.9(10) .
B1A C77A C78A C79A -175.9(12) .
C82A C77A C78A F6A -175.8(11) .
B1A C77A C78A F6A 7.4(13) .
F6A C78A C79A C80A 176.0(13) .
C77A C78A C79A C80A -0.8(13) .
F6A C78A C79A F7A -1.3(12) .
C77A C78A C79A F7A -178.0(11) .
F7A C79A C80A C81A 178.6(15) .
C78A C79A C80A C81A 1(2) .
F7A C79A C80A F8A -4(2) .
C78A C79A C80A F8A 178.7(13) .
C79A C80A C81A F9A 178.2(15) .
F8A C80A C81A F9A 1(3) .
C79A C80A C81A C82A -2(3) .
F8A C80A C81A C82A -179.5(16) .
C80A C81A C82A F10A -178.5(15) .
F9A C81A C82A F10A 1(2) .
C80A C81A C82A C77A 2(2) .
F9A C81A C82A C77A -177.8(13) .
C78A C77A C82A C81A -1.7(18) .
B1A C77A C82A C81A 175.2(14) .
C78A C77A C82A F10A 179.2(11) .
B1A C77A C82A F10A -3.9(19) .
C77A B1A C83A C84A -102.7(11) .
C71A B1A C83A C84A 24.2(14) .
C77A B1A C83A C88A 78.3(14) .
C71A B1A C83A C88A -154.8(11) .
C88A C83A C84A C85A 0.5(11) .
B1A C83A C84A C85A -178.5(11) .
C88A C83A C84A F11A -177.1(12) .
B1A C83A C84A F11A 3.8(14) .
F11A C84A C85A C86A 172.9(16) .
C83A C84A C85A C86A -4.8(15) .
F11A C84A C85A F12A -2.7(12) .
C83A C84A C85A F12A 179.6(12) .
F12A C85A C86A F13A -11(3) .
C84A C85A C86A F13A 173.7(12) .
F12A C85A C86A C87A -173.8(15) .
C84A C85A C86A C87A 11(3) .
F13A C86A C87A F14A 14(3) .
C85A C86A C87A F14A 177.0(15) .
F13A C86A C87A C88A -175.7(16) .
C85A C86A C87A C88A -13(3) .
C86A C87A C88A F15A -172.7(16) .
F14A C87A C88A F15A -2(2) .
C86A C87A C88A C83A 9(3) .
F14A C87A C88A C83A 179.4(14) .
C84A C83A C88A C87A -3(2) .
B1A C83A C88A C87A 176.5(14) .
C84A C83A C88A F15A 179.2(11) .
B1A C83A C88A F15A -2(2) .
C77B B1B C71B C72B -97(2) .
C83B B1B C71B C72B 23(3) .
C77B B1B C71B C76B 89(2) .
C83B B1B C71B C76B -151.0(17) .
C76B C71B C72B C73B 0.5(12) .
B1B C71B C72B C73B -174(2) .
C76B C71B C72B F1B -177.6(17) .
B1B C71B C72B F1B 8(2) .
C71B C72B C73B C74B 6(2) .
F1B C72B C73B C74B -175(3) .
C71B C72B C73B F2B 178.6(19) .
F1B C72B C73B F2B -3.2(17) .
C72B C73B C74B C75B -12(4) .
F2B C73B C74B C75B 176(3) .
C72B C73B C74B F3B -174(2) .
F2B C73B C74B F3B 13(4) .
C73B C74B C75B F4B -174(3) .
F3B C74B C75B F4B -12(5) .
C73B C74B C75B C76B 12(5) .
F3B C74B C75B C76B 174(3) .
F4B C75B C76B F5B 1(3) .
C74B C75B C76B F5B 175(3) .
F4B C75B C76B C71B -178.8(19) .
C74B C75B C76B C71B -5(4) .
C72B C71B C76B C75B -1(3) .
B1B C71B C76B C75B 174(2) .
C72B C71B C76B F5B 178.9(14) .
B1B C71B C76B F5B -6(3) .
C71B B1B C77B C78B -149.4(15) .
C83B B1B C77B C78B 92(2) .
C71B B1B C77B C82B 26(3) .
C83B B1B C77B C82B -92(2) .
C82B C77B C78B C79B 1.0(13) .
B1B C77B C78B C79B 177.6(17) .
C82B C77B C78B F6B -179.3(18) .
B1B C77B C78B F6B -3(2) .
F6B C78B C79B C80B -177(2) .
C77B C78B C79B C80B 2.2(17) .
F6B C78B C79B F7B -0.6(18) .
C77B C78B C79B F7B 179.1(19) .
F7B C79B C80B C81B 174(2) .
C78B C79B C80B C81B -9(3) .
F7B C79B C80B F8B 3(3) .
C78B C79B C80B F8B 179.7(19) .
F8B C80B C81B F9B -13(4) .
C79B C80B C81B F9B 176(2) .
F8B C80B C81B C82B -177(3) .
C79B C80B C81B C82B 12(4) .
C80B C81B C82B F10B 171(2) .
F9B C81B C82B F10B 8(3) .
C80B C81B C82B C77B -10(4) .
F9B C81B C82B C77B -173(2) .
C78B C77B C82B C81B 3(3) .
B1B C77B C82B C81B -173(2) .
C78B C77B C82B F10B -177.9(16) .
B1B C77B C82B F10B 6(3) .
C77B B1B C83B C84B -158.3(14) .
C71B B1B C83B C84B 80(2) .
C77B B1B C83B C88B 22(3) .
C71B B1B C83B C88B -99(2) .
C88B C83B C84B C85B -0.3(13) .
B1B C83B C84B C85B -179.7(17) .
C88B C83B C84B F11B 179.2(18) .
B1B C83B C84B F11B -0.3(19) .
F11B C84B C85B C86B -176(2) .
C83B C84B C85B C86B 3.0(18) .
F11B C84B C85B F12B 3.4(18) .
C83B C84B C85B F12B -177.1(17) .
F12B C85B C86B C87B 170(2) .
C84B C85B C86B C87B -10(3) .
F12B C85B C86B F13B 5(3) .
C84B C85B C86B F13B -175.0(18) .
F13B C86B C87B F14B -16(4) .
C85B C86B C87B F14B 178(2) .
F13B C86B C87B C88B 179(2) .
C85B C86B C87B C88B 14(4) .
C86B C87B C88B F15B 170(2) .
F14B C87B C88B F15B 5(3) .
C86B C87B C88B C83B -12(4) .
F14B C87B C88B C83B -176.3(18) .
C84B C83B C88B C87B 5(3) .
B1B C83B C88B C87B -176(2) .
C84B C83B C88B F15B -177.1(15) .
B1B C83B C88B F15B 2(3) .
